data_2224735
loop_
_publ_author_name
'Zhao, Ren-Gao'
'Lu, Jie'
'Chang, Jian-Guo'

_publ_section_title <i>N</i>'-[(1<i>E</i>)-1-(5-Chloro-2-hydroxyphenyl)propylidene]-4-methoxybenzohydrazide
_journal_coeditor_code PK2217
_journal_issue 1
_journal_name_full 'Acta Crystallographica Section E'
_journal_page_first o140
_journal_paper_doi 10.1107/S1600536809052878
_journal_volume 66
_journal_year 2010
_chemical_formula_iupac 'C17 H17 Cl N2 O3'
_chemical_formula_moiety 'C17 H17 Cl N2 O3'
_chemical_formula_sum 'C17 H17 Cl N2 O3'
_chemical_formula_weight 332.78
_chemical_name_systematic
;
<i>N</i>'-[(1<i>E</i>)-1-(5-Chloro-2-hydroxyphenyl)propylidene]-
4-methoxybenzohydrazide
;
_space_group_IT_number 4
_symmetry_cell_setting monoclinic
_symmetry_space_group_name_Hall 'P 2yb'
_symmetry_space_group_name_H-M 'P 1 21 1'
_atom_sites_solution_hydrogens geom
_atom_sites_solution_primary direct
_atom_sites_solution_secondary difmap
_cell_angle_alpha 90.00
_cell_angle_beta 102.359(3)
_cell_angle_gamma 90.00
_cell_formula_units_Z 2
_cell_length_a 8.6313(13)
_cell_length_b 4.9373(8)
_cell_length_c 19.610(3)
_cell_measurement_reflns_used 982
_cell_measurement_temperature 295(2)
_cell_measurement_theta_max 21.44
_cell_measurement_theta_min 2.84
_cell_volume 816.3(2)
_computing_cell_refinement 'SAINT (Bruker, 2005)'
_computing_data_collection 'APEX2 (Bruker, 2005)'
_computing_data_reduction 'SAINT (Bruker, 2005)'
_computing_molecular_graphics 'SHELXTL (Sheldrick, 2008)'
_computing_publication_material 'SHELXTL (Sheldrick, 2008)'
_computing_structure_refinement 'SHELXL97 (Sheldrick, 2008)'
_computing_structure_solution 'SHELXS97 (Sheldrick, 2008)'
_diffrn_ambient_temperature 295(2)
_diffrn_measured_fraction_theta_full 0.996
_diffrn_measured_fraction_theta_max 0.996
_diffrn_measurement_device_type 'Bruker APEXII CCD area-detector'
_diffrn_measurement_method '\f and \w scans'
_diffrn_radiation_monochromator graphite
_diffrn_radiation_source 'fine-focus sealed tube'
_diffrn_radiation_type MoK\a
_diffrn_radiation_wavelength 0.71073
_diffrn_reflns_av_R_equivalents 0.0239
_diffrn_reflns_av_sigmaI/netI 0.0487
_diffrn_reflns_limit_h_max 7
_diffrn_reflns_limit_h_min -10
_diffrn_reflns_limit_k_max 5
_diffrn_reflns_limit_k_min -5
_diffrn_reflns_limit_l_max 23
_diffrn_reflns_limit_l_min -15
_diffrn_reflns_number 4350
_diffrn_reflns_theta_full 25.04
_diffrn_reflns_theta_max 25.04
_diffrn_reflns_theta_min 1.06
_diffrn_standards_number 0
_exptl_absorpt_coefficient_mu 0.250
_exptl_absorpt_correction_T_max 0.971
_exptl_absorpt_correction_T_min 0.940
_exptl_absorpt_correction_type multi-scan
_exptl_absorpt_process_details '(SADABS; Sheldrick, 2003)'
_exptl_crystal_colour colourless
_exptl_crystal_density_diffrn 1.354
_exptl_crystal_density_method 'not measured'
_exptl_crystal_description block
_exptl_crystal_F_000 348
_exptl_crystal_size_max 0.25
_exptl_crystal_size_mid 0.17
_exptl_crystal_size_min 0.12
_refine_diff_density_max 0.126
_refine_diff_density_min -0.188
_refine_ls_abs_structure_details 'Flack (1983), 1207 Friedel pairs'
_refine_ls_abs_structure_Flack 0.13(9)
_refine_ls_extinction_method none
_refine_ls_goodness_of_fit_ref 1.045
_refine_ls_hydrogen_treatment constr
_refine_ls_matrix_type full
_refine_ls_number_parameters 209
_refine_ls_number_reflns 2837
_refine_ls_number_restraints 1
_refine_ls_restrained_S_all 1.045
_refine_ls_R_factor_all 0.0699
_refine_ls_R_factor_gt 0.0432
_refine_ls_shift/su_max 0.000
_refine_ls_shift/su_mean 0.000
_refine_ls_structure_factor_coef Fsqd
_refine_ls_weighting_details 'calc w=1/[\s^2^(Fo^2^)+(0.0334P)^2^+0.0867P] where P=(Fo^2^+2Fc^2^)/3'
_refine_ls_weighting_scheme calc
_refine_ls_wR_factor_gt 0.0826
_refine_ls_wR_factor_ref 0.0981
_reflns_number_gt 2047
_reflns_number_total 2837
_reflns_threshold_expression I>2\s(I)
_cod_data_source_file pk2217.cif
_cod_data_source_block I
_cod_depositor_comments
;
The following automatic conversions were performed:
'_symmetry_cell_setting' value 'Monoclinic' changed to 'monoclinic'
according to '/home/saulius/struct/CIF-dictionaries/cif_core.dic'
dictionary named 'cif_core.dic' version 2.4.1 from 2010-06-29.

Automatic conversion script
Id: cif_fix_enum 1527 2010-12-29 10:47:43Z saulius 

The following automatic conversions were performed:

'_symmetry_cell_setting' value 'Monoclinic' changed to 'monoclinic'
according to /home/saulius/struct/CIF-dictionaries/cif_core.dic
dictionary named 'cif_core.dic' version 2.4.1 from 2010-06-29.

Automatic conversion script
Id: cif_fix_values 1715 2011-07-08 13:25:40Z adriana 
;
_cod_original_sg_symbol_H-M 'P 21'
_cod_database_code 2224735
_cod_database_fobs_code 2224735

loop_
_symmetry_equiv_pos_as_xyz
'x, y, z'
'-x, y+1/2, -z'

loop_
_atom_site_type_symbol
_atom_site_label
_atom_site_fract_x
_atom_site_fract_y
_atom_site_fract_z
_atom_site_U_iso_or_equiv
_atom_site_adp_type
_atom_site_calc_flag
_atom_site_refinement_flags
_atom_site_occupancy
_atom_site_disorder_assembly
_atom_site_disorder_group
Cl Cl1 0.70397(10) 0.5956(2) 0.50973(4) 0.0773(3) Uani d . 1 . .
O O1 0.5785(2) 0.0599(5) 0.75880(12) 0.0668(6) Uani d . 1 . .
H H1 0.5050 0.1302 0.7727 0.100 Uiso calc R 1 . .
O O2 0.2166(3) 0.0098(4) 0.82097(12) 0.0690(7) Uani d . 1 . .
O O3 -0.3408(3) 0.4662(5) 0.95022(12) 0.0740(7) Uani d . 1 . .
N N1 0.2158(3) 0.4370(5) 0.78114(13) 0.0541(7) Uani d . 1 . .
H H1A 0.1733 0.5953 0.7763 0.065 Uiso calc R 1 . .
N N2 0.3433(3) 0.3712(5) 0.75179(13) 0.0528(7) Uani d . 1 . .
C C1 0.6042(4) 0.1967(6) 0.70286(16) 0.0529(8) Uani d . 1 . .
C C2 0.5080(3) 0.4145(6) 0.67236(15) 0.0451(7) Uani d . 1 . .
C C3 0.5434(3) 0.5345(7) 0.61244(14) 0.0494(8) Uani d . 1 . .
H H3 0.4814 0.6771 0.5909 0.059 Uiso calc R 1 . .
C C4 0.6678(4) 0.4446(7) 0.58540(16) 0.0552(9) Uani d . 1 . .
C C5 0.7620(4) 0.2322(8) 0.61561(19) 0.0635(9) Uani d . 1 . .
H H5 0.8454 0.1714 0.5965 0.076 Uiso calc R 1 . .
C C6 0.7307(3) 0.1117(8) 0.67442(18) 0.0639(9) Uani d . 1 . .
H H6 0.7951 -0.0289 0.6956 0.077 Uiso calc R 1 . .
C C7 0.3708(3) 0.5104(6) 0.69966(15) 0.0452(7) Uani d . 1 . .
C C8 0.1611(4) 0.2390(7) 0.81801(16) 0.0520(8) Uani d . 1 . .
C C9 0.0293(3) 0.3162(6) 0.85165(14) 0.0445(7) Uani d . 1 . .
C C10 -0.0777(4) 0.5202(7) 0.82750(16) 0.0574(9) Uani d . 1 . .
H H10 -0.0642 0.6230 0.7895 0.069 Uiso calc R 1 . .
C C11 -0.2041(3) 0.5764(7) 0.85793(15) 0.0587(8) Uani d . 1 . .
H H11 -0.2762 0.7119 0.8401 0.070 Uiso calc R 1 . .
C C12 -0.2215(4) 0.4274(7) 0.91544(15) 0.0525(8) Uani d . 1 . .
C C13 -0.1146(4) 0.2243(7) 0.94116(16) 0.0577(9) Uani d . 1 . .
H H13 -0.1264 0.1251 0.9800 0.069 Uiso calc R 1 . .
C C14 0.0089(4) 0.1689(6) 0.90945(15) 0.0544(8) Uani d . 1 . .
H H14 0.0799 0.0310 0.9268 0.065 Uiso calc R 1 . .
C C15 0.2677(3) 0.7379(7) 0.66588(15) 0.0536(8) Uani d . 1 . .
H H15A 0.3300 0.8609 0.6440 0.064 Uiso calc R 1 . .
H H15B 0.2283 0.8380 0.7012 0.064 Uiso calc R 1 . .
C C16 0.1279(4) 0.6325(11) 0.61111(19) 0.0939(13) Uani d . 1 . .
H H16A 0.1665 0.5444 0.5744 0.141 Uiso calc R 1 . .
H H16B 0.0608 0.7813 0.5921 0.141 Uiso calc R 1 . .
H H16C 0.0684 0.5056 0.6323 0.141 Uiso calc R 1 . .
C C17 -0.4560(4) 0.6733(9) 0.9258(2) 0.0895(13) Uani d . 1 . .
H H17A -0.4043 0.8464 0.9289 0.134 Uiso calc R 1 . .
H H17B -0.5342 0.6742 0.9540 0.134 Uiso calc R 1 . .
H H17C -0.5065 0.6377 0.8780 0.134 Uiso calc R 1 . .

loop_
_atom_site_aniso_label
_atom_site_aniso_U_11
_atom_site_aniso_U_22
_atom_site_aniso_U_33
_atom_site_aniso_U_12
_atom_site_aniso_U_13
_atom_site_aniso_U_23
Cl1 0.0774(6) 0.0948(7) 0.0677(5) -0.0054(6) 0.0335(4) -0.0015(6)
O1 0.0718(15) 0.0543(16) 0.0764(14) 0.0118(13) 0.0205(12) 0.0138(14)
O2 0.1008(18) 0.0361(15) 0.0827(16) 0.0085(12) 0.0477(15) 0.0034(12)
O3 0.0694(15) 0.085(2) 0.0769(16) 0.0074(14) 0.0363(13) 0.0030(14)
N1 0.0677(17) 0.0358(15) 0.0667(16) 0.0042(13) 0.0319(14) 0.0035(13)
N2 0.0639(17) 0.0403(16) 0.0606(16) 0.0001(13) 0.0278(14) 0.0000(14)
C1 0.0542(19) 0.041(2) 0.062(2) -0.0043(16) 0.0091(17) -0.0025(17)
C2 0.0453(17) 0.0380(17) 0.0522(18) -0.0049(14) 0.0108(14) -0.0051(16)
C3 0.0473(17) 0.050(2) 0.0519(17) -0.0014(16) 0.0116(14) -0.0026(16)
C4 0.0522(18) 0.059(2) 0.0562(19) -0.0078(18) 0.0162(16) -0.0090(18)
C5 0.0491(19) 0.056(2) 0.089(3) 0.0005(19) 0.0211(19) -0.013(2)
C6 0.0515(18) 0.052(2) 0.087(2) 0.0091(18) 0.0129(17) -0.004(2)
C7 0.0491(17) 0.0347(17) 0.0529(18) -0.0037(14) 0.0134(15) -0.0061(15)
C8 0.069(2) 0.0380(19) 0.053(2) -0.0046(18) 0.0224(17) -0.0020(16)
C9 0.0575(19) 0.0341(17) 0.0447(18) -0.0021(15) 0.0169(15) -0.0039(14)
C10 0.069(2) 0.053(2) 0.0545(18) 0.0021(18) 0.0208(16) 0.0090(17)
C11 0.0565(18) 0.057(2) 0.0637(19) 0.007(2) 0.0151(16) 0.001(2)
C12 0.0558(19) 0.055(2) 0.0492(18) -0.0047(18) 0.0173(16) -0.0069(18)
C13 0.072(2) 0.053(2) 0.0514(19) 0.0018(19) 0.0227(17) 0.0089(17)
C14 0.069(2) 0.046(2) 0.0505(18) 0.0060(16) 0.0188(16) 0.0054(16)
C15 0.057(2) 0.0478(19) 0.062(2) 0.0037(17) 0.0244(17) 0.0041(17)
C16 0.056(2) 0.113(4) 0.106(3) -0.006(2) 0.004(2) 0.010(3)
C17 0.074(3) 0.099(4) 0.104(3) 0.013(3) 0.039(2) -0.002(3)

loop_
_atom_type_symbol
_atom_type_description
_atom_type_scat_dispersion_real
_atom_type_scat_dispersion_imag
_atom_type_scat_source
C C 0.0033 0.0016 'International Tables Vol C Tables 4.2.6.8 and 6.1.1.4'
H H 0.0000 0.0000 'International Tables Vol C Tables 4.2.6.8 and 6.1.1.4'
N N 0.0061 0.0033 'International Tables Vol C Tables 4.2.6.8 and 6.1.1.4'
O O 0.0106 0.0060 'International Tables Vol C Tables 4.2.6.8 and 6.1.1.4'
Cl Cl 0.1484 0.1585 'International Tables Vol C Tables 4.2.6.8 and 6.1.1.4'

loop_
_geom_angle_atom_site_label_1
_geom_angle_atom_site_label_2
_geom_angle_atom_site_label_3
_geom_angle_site_symmetry_1
_geom_angle_site_symmetry_3
_geom_angle
_geom_angle_publ_flag
C1 O1 H1 . . 109.5 ?
C12 O3 C17 . . 118.4(3) ?
C8 N1 N2 . . 116.7(2) ?
C8 N1 H1A . . 121.6 ?
N2 N1 H1A . . 121.6 ?
C7 N2 N1 . . 120.0(3) ?
O1 C1 C6 . . 117.1(3) ?
O1 C1 C2 . . 122.9(3) ?
C6 C1 C2 . . 120.0(3) ?
C3 C2 C1 . . 117.5(3) ?
C3 C2 C7 . . 120.2(3) ?
C1 C2 C7 . . 122.3(3) ?
C4 C3 C2 . . 121.1(3) ?
C4 C3 H3 . . 119.5 ?
C2 C3 H3 . . 119.5 ?
C3 C4 C5 . . 121.2(3) ?
C3 C4 Cl1 . . 119.2(3) ?
C5 C4 Cl1 . . 119.5(3) ?
C6 C5 C4 . . 119.0(3) ?
C6 C5 H5 . . 120.5 ?
C4 C5 H5 . . 120.5 ?
C5 C6 C1 . . 121.2(3) ?
C5 C6 H6 . . 119.4 ?
C1 C6 H6 . . 119.4 ?
N2 C7 C2 . . 114.3(3) ?
N2 C7 C15 . . 123.8(3) ?
C2 C7 C15 . . 121.8(3) ?
O2 C8 N1 . . 120.8(3) ?
O2 C8 C9 . . 123.1(3) ?
N1 C8 C9 . . 116.0(3) ?
C10 C9 C14 . . 118.0(3) ?
C10 C9 C8 . . 123.8(3) ?
C14 C9 C8 . . 118.1(3) ?
C11 C10 C9 . . 122.1(3) ?
C11 C10 H10 . . 118.9 ?
C9 C10 H10 . . 118.9 ?
C10 C11 C12 . . 118.7(3) ?
C10 C11 H11 . . 120.6 ?
C12 C11 H11 . . 120.6 ?
O3 C12 C11 . . 124.0(3) ?
O3 C12 C13 . . 115.8(3) ?
C11 C12 C13 . . 120.2(3) ?
C14 C13 C12 . . 120.1(3) ?
C14 C13 H13 . . 119.9 ?
C12 C13 H13 . . 119.9 ?
C13 C14 C9 . . 120.8(3) ?
C13 C14 H14 . . 119.6 ?
C9 C14 H14 . . 119.6 ?
C7 C15 C16 . . 111.2(3) ?
C7 C15 H15A . . 109.4 ?
C16 C15 H15A . . 109.4 ?
C7 C15 H15B . . 109.4 ?
C16 C15 H15B . . 109.4 ?
H15A C15 H15B . . 108.0 ?
C15 C16 H16A . . 109.5 ?
C15 C16 H16B . . 109.5 ?
H16A C16 H16B . . 109.5 ?
C15 C16 H16C . . 109.5 ?
H16A C16 H16C . . 109.5 ?
H16B C16 H16C . . 109.5 ?
O3 C17 H17A . . 109.5 ?
O3 C17 H17B . . 109.5 ?
H17A C17 H17B . . 109.5 ?
O3 C17 H17C . . 109.5 ?
H17A C17 H17C . . 109.5 ?
H17B C17 H17C . . 109.5 ?

loop_
_geom_bond_atom_site_label_1
_geom_bond_atom_site_label_2
_geom_bond_site_symmetry_2
_geom_bond_distance
_geom_bond_publ_flag
Cl1 C4 . 1.747(3) ?
O1 C1 . 1.346(3) ?
O1 H1 . 0.8200 ?
O2 C8 . 1.225(4) ?
O3 C12 . 1.364(3) ?
O3 C17 . 1.435(4) ?
N1 C8 . 1.359(4) ?
N1 N2 . 1.385(3) ?
N1 H1A . 0.8600 ?
N2 C7 . 1.295(3) ?
C1 C6 . 1.393(4) ?
C1 C2 . 1.411(4) ?
C2 C3 . 1.407(4) ?
C2 C7 . 1.478(4) ?
C3 C4 . 1.369(4) ?
C3 H3 . 0.9300 ?
C4 C5 . 1.381(5) ?
C5 C6 . 1.375(5) ?
C5 H5 . 0.9300 ?
C6 H6 . 0.9300 ?
C7 C15 . 1.497(4) ?
C8 C9 . 1.481(4) ?
C9 C10 . 1.380(4) ?
C9 C14 . 1.389(4) ?
C10 C11 . 1.379(4) ?
C10 H10 . 0.9300 ?
C11 C12 . 1.381(4) ?
C11 H11 . 0.9300 ?
C12 C13 . 1.383(4) ?
C13 C14 . 1.372(4) ?
C13 H13 . 0.9300 ?
C14 H14 . 0.9300 ?
C15 C16 . 1.525(4) ?
C15 H15A . 0.9700 ?
C15 H15B . 0.9700 ?
C16 H16A . 0.9600 ?
C16 H16B . 0.9600 ?
C16 H16C . 0.9600 ?
C17 H17A . 0.9600 ?
C17 H17B . 0.9600 ?
C17 H17C . 0.9600 ?

loop_
_geom_hbond_atom_site_label_D
_geom_hbond_atom_site_label_H
_geom_hbond_atom_site_label_A
_geom_hbond_site_symmetry_A
_geom_hbond_distance_DH
_geom_hbond_distance_HA
_geom_hbond_distance_DA
_geom_hbond_angle_DHA
_geom_hbond_publ_flag
O1 H1 N2 . 0.82 1.81 2.526(3) 144.7 y
N1 H1A O2 1_565 0.86 2.23 2.934(3) 139.5 y

loop_
_geom_torsion_atom_site_label_1
_geom_torsion_atom_site_label_2
_geom_torsion_atom_site_label_3
_geom_torsion_atom_site_label_4
_geom_torsion_site_symmetry_1
_geom_torsion_site_symmetry_2
_geom_torsion_site_symmetry_3
_geom_torsion_site_symmetry_4
_geom_torsion
_geom_torsion_publ_flag
C8 N1 N2 C7 . . . . 158.5(3) ?
O1 C1 C2 C3 . . . . -177.6(3) ?
C6 C1 C2 C3 . . . . 1.3(4) ?
O1 C1 C2 C7 . . . . 0.1(4) ?
C6 C1 C2 C7 . . . . 179.0(3) ?
C1 C2 C3 C4 . . . . -0.7(4) ?
C7 C2 C3 C4 . . . . -178.5(3) ?
C2 C3 C4 C5 . . . . 0.5(5) ?
C2 C3 C4 Cl1 . . . . 178.6(2) ?
C3 C4 C5 C6 . . . . -0.8(5) ?
Cl1 C4 C5 C6 . . . . -178.8(3) ?
C4 C5 C6 C1 . . . . 1.3(5) ?
O1 C1 C6 C5 . . . . 177.4(3) ?
C2 C1 C6 C5 . . . . -1.6(5) ?
N1 N2 C7 C2 . . . . -178.6(2) ?
N1 N2 C7 C15 . . . . -2.6(4) ?
C3 C2 C7 N2 . . . . 175.1(3) ?
C1 C2 C7 N2 . . . . -2.6(4) ?
C3 C2 C7 C15 . . . . -1.0(4) ?
C1 C2 C7 C15 . . . . -178.7(3) ?
N2 N1 C8 O2 . . . . -4.4(5) ?
N2 N1 C8 C9 . . . . 177.4(3) ?
O2 C8 C9 C10 . . . . -151.6(3) ?
N1 C8 C9 C10 . . . . 26.5(4) ?
O2 C8 C9 C14 . . . . 26.0(5) ?
N1 C8 C9 C14 . . . . -155.8(3) ?
C14 C9 C10 C11 . . . . -1.4(4) ?
C8 C9 C10 C11 . . . . 176.3(3) ?
C9 C10 C11 C12 . . . . 1.6(5) ?
C17 O3 C12 C11 . . . . 0.3(5) ?
C17 O3 C12 C13 . . . . -179.7(3) ?
C10 C11 C12 O3 . . . . 179.4(3) ?
C10 C11 C12 C13 . . . . -0.7(5) ?
O3 C12 C13 C14 . . . . 179.6(3) ?
C11 C12 C13 C14 . . . . -0.3(5) ?
C12 C13 C14 C9 . . . . 0.5(5) ?
C10 C9 C14 C13 . . . . 0.3(4) ?
C8 C9 C14 C13 . . . . -177.5(3) ?
N2 C7 C15 C16 . . . . -84.3(4) ?
C2 C7 C15 C16 . . . . 91.4(3) ?

loop_
_cod_related_entry_id
_cod_related_entry_database
_cod_related_entry_code
1 ChemSpider 24744104
